data_7046602
loop_
_publ_author_name
'Gahlot, Sweta'
'Jeanneau, Erwann'
'Dappozze, Frederic'
'Guillard, Chantal'
'Mishra, Shashank'

_publ_section_title
;
 Precursor-mediated synthesis of Cu<sub>2-x</sub>Se nanoparticles and
 their composites with TiO<sub>2</sub> for improved photocatalysis.
;
_journal_issue 27
_journal_name_full 'Dalton transactions (Cambridge, England : 2003)'
_journal_page_first 8897
_journal_page_last 8905
_journal_paper_doi 10.1039/c8dt01625a
_journal_volume 47
_journal_year 2018
_chemical_absolute_configuration ad
_chemical_formula_moiety 'C64 H144 Cu8 I8 Se8'
_chemical_formula_sum 'C64 H144 Cu8 I8 Se8'
_chemical_formula_weight 3069.13
_space_group_IT_number 9
_space_group_name_Hall 'C -2yc'
_space_group_name_H-M_alt 'C 1 c 1'
_symmetry_cell_setting monoclinic
_symmetry_space_group_name_Hall 'C -2yc'
_symmetry_space_group_name_H-M 'C 1 c 1'
_atom_sites_solution_hydrogens difmap
_atom_sites_solution_primary direct
_audit_update_record
;
2018-05-27 deposited with the CCDC.
2018-06-11 downloaded from the CCDC.
;
_cell_angle_alpha 90
_cell_angle_beta 97.390(3)
_cell_angle_gamma 90
_cell_formula_units_Z 2
_cell_length_a 14.7484(4)
_cell_length_b 14.7713(3)
_cell_length_c 22.8613(7)
_cell_measurement_reflns_used 11832
_cell_measurement_temperature 150.01(10)
_cell_measurement_theta_max 28.4480
_cell_measurement_theta_min 3.8370
_cell_volume 4939.0(2)
_computing_cell_refinement
; 
 CrysAlisPro (Rigaku Oxford Diffraction, 2017) 
;
_computing_data_collection 'Xcalibur, (Oxford Diffraction, 2002)'
_computing_data_reduction
; 
 CrysAlisPro (Rigaku Oxford Diffraction, 2017) 
;
_computing_molecular_graphics 'CAMERON (Watkin et al., 1996)'
_computing_publication_material 'CRYSTALS (Betteridge et al., 2003)'
_computing_structure_refinement 'CRYSTALS (Betteridge et al., 2003)'
_computing_structure_solution 'SIR97 (Altomare et al., 1999)'
_diffrn_ambient_temperature 150.01(10)
_diffrn_detector 'CCD plate'
_diffrn_detector_area_resol_mean 15.9897
_diffrn_detector_type Eos
_diffrn_measured_fraction_theta_full 0.995
_diffrn_measured_fraction_theta_max 0.872
_diffrn_measurement_device 'four-circle diffractometer'
_diffrn_measurement_device_type 'Xcalibur, Eos, Nova'
_diffrn_measurement_method \w
_diffrn_radiation_monochromator mirror
_diffrn_radiation_probe x-ray
_diffrn_radiation_type 'Mo K\a'
_diffrn_radiation_wavelength 0.71073
_diffrn_reflns_av_R_equivalents 0.069
_diffrn_reflns_limit_h_max 19
_diffrn_reflns_limit_h_min -20
_diffrn_reflns_limit_k_max 18
_diffrn_reflns_limit_k_min -19
_diffrn_reflns_limit_l_max 31
_diffrn_reflns_limit_l_min -30
_diffrn_reflns_number 21683
_diffrn_reflns_theta_full 26.609
_diffrn_reflns_theta_max 29.378
_diffrn_reflns_theta_min 3.185
_diffrn_source 'micro-focus sealed X-ray tube'
_diffrn_source_type 'Mova (Mo) X-ray Source'
_diffrn_standards_number 0
_exptl_absorpt_coefficient_mu 7.167
_exptl_absorpt_correction_T_max 0.949
_exptl_absorpt_correction_T_min 0.397
_exptl_absorpt_correction_type gaussian
_exptl_absorpt_process_details
;
CrysAlisPro 1.171.38.46 (Rigaku Oxford Diffraction, 2015)
Numerical absorption correction based on gaussian integration over
            a multifaceted crystal model
Empirical absorption correction using spherical harmonics,
 implemented in SCALE3 ABSPACK scaling algorithm.
;
_exptl_crystal_colour colorless
_exptl_crystal_density_diffrn 2.064
_exptl_crystal_density_method 'not measured'
_exptl_crystal_description plate
_exptl_crystal_F_000 2912
_exptl_crystal_size_max 0.236
_exptl_crystal_size_mid 0.149
_exptl_crystal_size_min 0.077
_refine_diff_density_max 4.50
_refine_diff_density_min -2.74
_refine_ls_abs_structure_details
; 
 Parsons, Flack & Wagner (2013), 
 3746 Friedel Pairs 
;
_refine_ls_abs_structure_Flack 0.132(11)
_refine_ls_extinction_method None
_refine_ls_goodness_of_fit_ref 0.9738
_refine_ls_hydrogen_treatment constr
_refine_ls_matrix_type full
_refine_ls_number_parameters 398
_refine_ls_number_reflns 9995
_refine_ls_number_restraints 274
_refine_ls_R_factor_all 0.1167
_refine_ls_R_factor_gt 0.1127
_refine_ls_shift/su_max 0.0022981
_refine_ls_shift/su_mean 0.0000955
_refine_ls_structure_factor_coef Fsqd
_refine_ls_weighting_details
;
 Method, part 1, Chebychev polynomial, (Watkin, 1994, Prince, 1982) 
 [weight] = 1.0/[A~0~*T~0~(x)+A~1~*T~1~(x) ... +A~n-1~]*T~n-1~(x)] 
 where A~i~ are the Chebychev coefficients listed below and x= Fcalc/Fmax 
 Method = Robust Weighting (Prince, 1982) 
 W = [weight] * [1-(deltaF/6*sigmaF)^2^]^2^ 
 A~i~ are: 
 0.484E+04 0.736E+04 0.327E+04 0.225E+04 
;
_refine_ls_weighting_scheme calc
_refine_ls_wR_factor_all 0.2373
_refine_ls_wR_factor_gt 0.2362
_refine_ls_wR_factor_ref 0.2371
_reflns_limit_h_max 19
_reflns_limit_h_min -20
_reflns_limit_k_max 19
_reflns_limit_k_min 0
_reflns_limit_l_max 30
_reflns_limit_l_min -30
_reflns_number_gt 9449
_reflns_number_total 10065
_reflns_threshold_expression I>2.0\s(I)
_oxford_diffrn_Wilson_B_factor 1.91
_oxford_diffrn_Wilson_scale 2.58
_oxford_refine_ls_r_factor_ref 0.1163
_oxford_refine_ls_scale 0.980(4)
_oxford_reflns_number_all 10043
_cod_data_source_file c8dt01625a2.cif
_cod_data_source_block I
_cod_depositor_comments 'Adding full bibliography for 7046602--7046603.cif.'
_cod_original_sg_symbol_H-M 'C 1 c 1 '
_cod_database_code 7046602
_oxdiff_exptl_absorpt_empirical_full_min 0.859
_oxdiff_exptl_absorpt_empirical_full_max 1.198
_oxdiff_exptl_absorpt_empirical_details
;
Empirical correction (ABSPACK) includes:
- Absorption correction using spherical harmonics
- Frame scaling
;
_oxford_refine_reflns_threshold_expression_ref I>0.0\s(I)
_oxford_hooft_y 0.125(15)
_oxford_bijvoet_difference 0.132(11)
_oxford_refined_flack_x 0.15(5)

loop_
_symmetry_equiv_pos_as_xyz
x,y,z
x+1/2,y+1/2,z
x,-y,z+1/2
x+1/2,-y+1/2,z+1/2

loop_
_atom_site_label
_atom_site_type_symbol
_atom_site_fract_x
_atom_site_fract_y
_atom_site_fract_z
_atom_site_U_iso_or_equiv
_atom_site_occupancy
_atom_site_adp_type
_atom_site_refinement_flags_posn
_atom_site_refinement_flags_adp
C5 C 0.7282(12) 0.7048(13) 0.1583(8) 0.0349 1.0000 Uani D U
C6 C 0.717(2) 0.6007(14) 0.1549(12) 0.0340 1.0000 Uani D U
C7 C 0.8303(14) 0.729(2) 0.1587(13) 0.0424 1.0000 Uani D U
C8 C 0.660(2) 0.741(2) 0.1059(9) 0.0370 1.0000 Uani D U
C9 C 1.1680(14) 0.7886(13) 0.2187(9) 0.0409 1.0000 Uani D U
C10 C 1.0937(19) 0.8434(17) 0.1806(15) 0.0413 1.0000 Uani D U
C11 C 1.247(2) 0.7741(19) 0.1813(16) 0.0456 1.0000 Uani D U
C12 C 1.198(2) 0.8387(18) 0.2781(12) 0.0464 1.0000 Uani D U
C13 C 1.2142(13) 0.5881(13) 0.2643(8) 0.0351 1.0000 Uani D U
C14 C 1.178(2) 0.518(2) 0.3048(15) 0.0473 1.0000 Uani D U
C15 C 1.2835(16) 0.6372(19) 0.3105(12) 0.0324 1.0000 Uani D U
C16 C 1.256(2) 0.548(2) 0.2113(11) 0.0392 1.0000 Uani D U
C17 C 0.9661(13) 0.3757(13) 0.4660(10) 0.0429 1.0000 Uani D U
C18 C 0.892(2) 0.3274(19) 0.4227(15) 0.0479 1.0000 Uani D U
C19 C 0.980(3) 0.3069(16) 0.5174(13) 0.0482 1.0000 Uani D U
C20 C 1.0575(16) 0.4003(18) 0.4418(15) 0.0416 1.0000 Uani D U
C25 C 1.0651(13) 1.0090(13) 0.4722(8) 0.0341 1.0000 Uani D U
C26 C 1.1329(18) 0.962(2) 0.4359(14) 0.0399 1.0000 Uani D U
C27 C 1.0067(19) 1.0705(19) 0.4276(13) 0.0391 1.0000 Uani D U
C28 C 1.1093(19) 1.0677(17) 0.5243(11) 0.0370 1.0000 Uani D U
C29 C 0.8655(14) 0.9702(13) 0.5251(9) 0.0392 1.0000 Uani D U
C30 C 0.8220(19) 0.8984(19) 0.5619(15) 0.0430 1.0000 Uani D U
C31 C 0.888(2) 1.0560(19) 0.5636(16) 0.0473 1.0000 Uani D U
C32 C 0.8023(17) 0.993(2) 0.4671(12) 0.0408 1.0000 Uani D U
Se1 Se 0.6888(3) 0.7483(2) 0.23316(17) 0.0280 1.0000 Uani D U
Se2 Se 1.1129(2) 0.6704(2) 0.23481(17) 0.0297 1.0000 Uani D U
Se3 Se 0.9053(3) 0.4897(2) 0.49474(18) 0.0315 1.0000 Uani D U
Se4 Se 0.9845(3) 0.91485(19) 0.50386(18) 0.0289 1.0000 Uani D U
I1 I 0.92824(19) 0.86134(12) 0.30847(14) 0.0250 1.0000 Uani . .
I2 I 0.89802(19) 0.55076(12) 0.30334(13) 0.0256 1.0000 Uani . .
I3 I 0.7782(2) 0.71774(12) 0.42458(14) 0.0264 1.0000 Uani . .
I4 I 1.0921(2) 0.68940(12) 0.42958(13) 0.0259 1.0000 Uani . .
Cu1 Cu 0.8136(3) 0.7121(2) 0.31121(17) 0.0176 1.0000 Uani . .
Cu2 Cu 1.0169(3) 0.6989(2) 0.31377(17) 0.0159 1.0000 Uani . .
Cu3 Cu 0.9283(3) 0.6030(2) 0.41865(18) 0.0193 1.0000 Uani . .
Cu4 Cu 0.9410(3) 0.8056(2) 0.42368(18) 0.0171 1.0000 Uani . .
C1 C 0.5821(13) 0.6828(13) 0.2616(10) 0.0403 1.0000 Uani D U
C3 C 0.536(2) 0.750(2) 0.3003(16) 0.0456 1.0000 Uani D U
C4 C 0.5057(16) 0.671(2) 0.2094(13) 0.0481 1.0000 Uani D U
C2 C 0.6115(18) 0.5860(14) 0.2840(15) 0.0389 1.0000 Uani D U
C22 C 0.951(2) 0.6382(14) 0.5743(13) 0.0363 1.0000 Uani D U
C21 C 0.9705(13) 0.5358(13) 0.5706(8) 0.0357 1.0000 Uani D U
C23 C 1.0751(13) 0.526(2) 0.5697(13) 0.0377 1.0000 Uani D U
C24 C 0.937(2) 0.482(2) 0.6220(9) 0.0412 1.0000 Uani D U
H61 H 0.6544 0.5855 0.1546 0.0407 1.0000 Uiso R .
H62 H 0.7520 0.5739 0.1882 0.0407 1.0000 Uiso R .
H63 H 0.7378 0.5788 0.1198 0.0407 1.0000 Uiso R .
H71 H 0.8383 0.7928 0.1607 0.0516 1.0000 Uiso R .
H72 H 0.8648 0.7017 0.1920 0.0516 1.0000 Uiso R .
H73 H 0.8507 0.7067 0.1237 0.0516 1.0000 Uiso R .
H81 H 0.6632 0.8051 0.1049 0.0431 1.0000 Uiso R .
H82 H 0.6761 0.7170 0.0700 0.0431 1.0000 Uiso R .
H83 H 0.5999 0.7226 0.1107 0.0431 1.0000 Uiso R .
H101 H 1.0441 0.8526 0.2027 0.0472 1.0000 Uiso R .
H102 H 1.1178 0.9003 0.1709 0.0472 1.0000 Uiso R .
H103 H 1.0728 0.8114 0.1454 0.0472 1.0000 Uiso R .
H111 H 1.2940 0.7400 0.2037 0.0516 1.0000 Uiso R .
H112 H 1.2710 0.8312 0.1716 0.0516 1.0000 Uiso R .
H113 H 1.2260 0.7423 0.1461 0.0516 1.0000 Uiso R .
H121 H 1.2442 0.8039 0.3005 0.0541 1.0000 Uiso R .
H122 H 1.2215 0.8966 0.2702 0.0541 1.0000 Uiso R .
H123 H 1.1475 0.8456 0.2997 0.0541 1.0000 Uiso R .
H141 H 1.1333 0.4852 0.2792 0.0538 1.0000 Uiso R .
H142 H 1.2247 0.4774 0.3209 0.0538 1.0000 Uiso R .
H143 H 1.1496 0.5439 0.3359 0.0538 1.0000 Uiso R .
H151 H 1.3113 0.6846 0.2910 0.0370 1.0000 Uiso R .
H152 H 1.3289 0.5953 0.3264 0.0370 1.0000 Uiso R .
H153 H 1.2538 0.6618 0.3414 0.0370 1.0000 Uiso R .
H161 H 1.2807 0.5968 0.1912 0.0460 1.0000 Uiso R .
H162 H 1.3037 0.5074 0.2254 0.0460 1.0000 Uiso R .
H163 H 1.2114 0.5173 0.1850 0.0460 1.0000 Uiso R .
H181 H 0.8775 0.3649 0.3890 0.0573 1.0000 Uiso R .
H182 H 0.9146 0.2709 0.4108 0.0573 1.0000 Uiso R .
H183 H 0.8390 0.3178 0.4413 0.0573 1.0000 Uiso R .
H191 H 1.0257 0.3301 0.5469 0.0578 1.0000 Uiso R .
H192 H 1.0006 0.2509 0.5033 0.0578 1.0000 Uiso R .
H193 H 0.9251 0.2978 0.5338 0.0578 1.0000 Uiso R .
H201 H 1.0969 0.4285 0.4727 0.0495 1.0000 Uiso R .
H202 H 1.0852 0.3463 0.4301 0.0495 1.0000 Uiso R .
H203 H 1.0470 0.4403 0.4092 0.0495 1.0000 Uiso R .
H261 H 1.1705 0.9220 0.4610 0.0456 1.0000 Uiso R .
H262 H 1.1699 1.0057 0.4199 0.0456 1.0000 Uiso R .
H263 H 1.0998 0.9283 0.4047 0.0456 1.0000 Uiso R .
H271 H 0.9635 1.1020 0.4474 0.0450 1.0000 Uiso R .
H272 H 1.0455 1.1128 0.4117 0.0450 1.0000 Uiso R .
H273 H 0.9753 1.0353 0.3966 0.0450 1.0000 Uiso R .
H281 H 1.0611 1.0934 0.5427 0.0426 1.0000 Uiso R .
H282 H 1.1444 1.1147 0.5099 0.0426 1.0000 Uiso R .
H283 H 1.1473 1.0322 0.5521 0.0426 1.0000 Uiso R .
H301 H 0.8101 0.8457 0.5384 0.0499 1.0000 Uiso R .
H302 H 0.8625 0.8837 0.5963 0.0499 1.0000 Uiso R .
H303 H 0.7663 0.9209 0.5730 0.0499 1.0000 Uiso R .
H311 H 0.9145 1.0986 0.5398 0.0537 1.0000 Uiso R .
H312 H 0.9289 1.0433 0.5980 0.0537 1.0000 Uiso R .
H313 H 0.8326 1.0804 0.5746 0.0537 1.0000 Uiso R .
H321 H 0.8300 1.0376 0.4455 0.0479 1.0000 Uiso R .
H322 H 0.7459 1.0149 0.4772 0.0479 1.0000 Uiso R .
H323 H 0.7916 0.9398 0.4437 0.0479 1.0000 Uiso R .
H31 H 0.4852 0.7216 0.3145 0.0514 1.0000 Uiso R .
H32 H 0.5803 0.7653 0.3327 0.0514 1.0000 Uiso R .
H33 H 0.5164 0.8029 0.2790 0.0514 1.0000 Uiso R .
H41 H 0.4551 0.6412 0.2223 0.0566 1.0000 Uiso R .
H42 H 0.4867 0.7287 0.1934 0.0566 1.0000 Uiso R .
H43 H 0.5290 0.6361 0.1799 0.0566 1.0000 Uiso R .
H21 H 0.5608 0.5562 0.2972 0.0460 1.0000 Uiso R .
H22 H 0.6605 0.5887 0.3153 0.0460 1.0000 Uiso R .
H23 H 0.6305 0.5536 0.2518 0.0460 1.0000 Uiso R .
H221 H 0.9812 0.6619 0.6101 0.0415 1.0000 Uiso R .
H222 H 0.9699 0.6700 0.5419 0.0415 1.0000 Uiso R .
H223 H 0.8865 0.6450 0.5737 0.0415 1.0000 Uiso R .
H231 H 1.0909 0.4642 0.5668 0.0435 1.0000 Uiso R .
H232 H 1.1067 0.5511 0.6049 0.0435 1.0000 Uiso R .
H233 H 1.0916 0.5583 0.5366 0.0435 1.0000 Uiso R .
H241 H 0.9515 0.4198 0.6186 0.0472 1.0000 Uiso R .
H242 H 0.9659 0.5049 0.6585 0.0472 1.0000 Uiso R .
H243 H 0.8724 0.4886 0.6204 0.0472 1.0000 Uiso R .

loop_
_atom_site_aniso_label
_atom_site_aniso_U_11
_atom_site_aniso_U_22
_atom_site_aniso_U_33
_atom_site_aniso_U_23
_atom_site_aniso_U_13
_atom_site_aniso_U_12
C5 0.033(7) 0.036(7) 0.035(6) 0.002(6) 0.004(6) 0.012(6)
C6 0.029(10) 0.036(9) 0.036(10) -0.005(9) -0.001(9) 0.010(9)
C7 0.038(9) 0.046(10) 0.043(10) 0.001(10) 0.003(9) 0.009(9)
C8 0.037(10) 0.034(10) 0.038(10) 0.011(9) -0.001(9) 0.017(9)
C9 0.038(7) 0.028(6) 0.056(8) 0.007(7) 0.003(7) -0.001(6)
C10 0.041(10) 0.030(10) 0.054(11) 0.008(9) 0.010(9) 0.008(9)
C11 0.043(10) 0.030(10) 0.064(11) 0.008(10) 0.009(9) -0.003(9)
C12 0.042(10) 0.027(10) 0.067(11) 0.002(9) -0.006(10) -0.009(9)
C13 0.035(7) 0.036(7) 0.034(7) 0.003(6) 0.002(6) 0.005(6)
C14 0.062(11) 0.046(10) 0.033(10) 0.018(9) 0.002(9) 0.007(9)
C15 0.030(9) 0.038(10) 0.030(10) -0.001(9) 0.004(8) 0.006(8)
C16 0.038(10) 0.043(10) 0.037(10) 0.003(9) 0.006(9) 0.008(9)
C17 0.051(7) 0.025(6) 0.049(8) -0.015(6) -0.007(7) 0.004(6)
C18 0.060(11) 0.029(10) 0.051(11) -0.017(9) -0.006(10) 0.003(9)
C19 0.060(11) 0.029(9) 0.053(11) -0.012(8) -0.003(10) 0.001(10)
C20 0.050(8) 0.023(7) 0.048(9) -0.018(7) -0.011(8) 0.004(7)
C25 0.031(7) 0.031(7) 0.040(7) 0.005(6) 0.006(6) 0.002(6)
C26 0.029(10) 0.046(10) 0.046(10) -0.010(9) 0.008(9) 0.001(9)
C27 0.033(10) 0.039(10) 0.044(10) 0.003(9) 0.000(9) 0.008(9)
C28 0.037(10) 0.032(10) 0.040(10) 0.008(8) -0.002(9) 0.008(9)
C29 0.043(7) 0.027(7) 0.049(8) -0.006(6) 0.012(7) 0.005(6)
C30 0.045(10) 0.036(10) 0.051(11) -0.004(9) 0.016(10) 0.004(9)
C31 0.055(11) 0.033(10) 0.056(11) -0.014(9) 0.014(10) -0.003(9)
C32 0.042(10) 0.024(9) 0.058(11) -0.003(9) 0.010(9) 0.007(9)
Se1 0.0282(15) 0.0262(14) 0.0315(16) -0.0006(12) 0.0117(12) 0.0029(11)
Se2 0.0264(15) 0.0247(14) 0.0358(17) 0.0006(12) -0.0042(12) -0.0021(11)
Se3 0.0266(14) 0.0254(14) 0.0423(18) -0.0098(13) 0.0036(13) -0.0020(12)
Se4 0.0308(15) 0.0190(13) 0.0372(17) 0.0072(12) 0.0052(13) 0.0010(11)
I1 0.0237(8) 0.0211(8) 0.0298(10) -0.0011(8) 0.0022(7) 0.0010(7)
I2 0.0221(8) 0.0263(9) 0.0271(10) -0.0030(8) -0.0016(7) -0.0001(7)
I3 0.0269(9) 0.0228(9) 0.0304(10) -0.0023(8) 0.0073(8) -0.0018(7)
I4 0.0277(9) 0.0203(8) 0.0295(10) 0.0012(7) 0.0027(8) 0.0005(7)
Cu1 0.0164(14) 0.0187(15) 0.0171(15) -0.0017(12) -0.0003(12) -0.0010(12)
Cu2 0.0154(14) 0.0113(13) 0.0207(16) 0.0030(12) 0.0019(12) 0.0040(11)
Cu3 0.0202(15) 0.0154(15) 0.0208(17) -0.0002(12) -0.0033(13) -0.0020(12)
Cu4 0.0170(14) 0.0092(14) 0.0264(16) -0.0011(12) 0.0077(12) -0.0055(11)
C1 0.032(7) 0.039(7) 0.054(8) -0.010(7) 0.023(6) 0.002(6)
C3 0.045(10) 0.041(10) 0.056(11) -0.015(9) 0.024(9) 0.005(9)
C4 0.035(10) 0.048(11) 0.065(11) -0.013(10) 0.020(9) -0.001(9)
C2 0.024(9) 0.039(9) 0.060(11) -0.020(9) 0.025(9) 0.001(8)
C22 0.044(10) 0.034(9) 0.033(10) -0.012(9) 0.011(9) -0.008(9)
C21 0.042(7) 0.031(7) 0.034(6) -0.010(6) 0.009(6) -0.009(6)
C23 0.043(9) 0.033(10) 0.035(10) -0.010(9) -0.001(9) -0.005(9)
C24 0.052(11) 0.036(10) 0.037(10) -0.011(9) 0.016(9) -0.015(9)

loop_
_atom_type_symbol
_atom_type_scat_dispersion_real
_atom_type_scat_dispersion_imag
_atom_type_scat_Cromer_Mann_a1
_atom_type_scat_Cromer_Mann_b1
_atom_type_scat_Cromer_Mann_a2
_atom_type_scat_Cromer_Mann_b2
_atom_type_scat_Cromer_Mann_a3
_atom_type_scat_Cromer_Mann_b3
_atom_type_scat_Cromer_Mann_a4
_atom_type_scat_Cromer_Mann_b4
_atom_type_scat_Cromer_Mann_c
_atom_type_scat_source
C 0.0033 0.0016 2.3100 20.8439 1.0200 10.2075 1.5886 0.5687 0.8650 51.6512 0.2156 'International Tables Vol C 4.2.6.8 and 6.1.1.4'
H 0.0000 0.0000 0.4930 10.5109 0.3229 26.1257 0.1402 3.1424 0.0408 57.7998 0.0030 'International Tables Vol C 4.2.6.8 and 6.1.1.4'
Cu 0.3201 1.2651 13.3380 3.5828 7.1676 0.2470 5.6158 11.3966 1.6735 64.8126 1.1910 'International Tables Vol C 4.2.6.8 and 6.1.1.4'
Se -0.0929 2.2259 17.0006 2.4098 5.8196 0.2726 3.9731 15.2372 4.3543 43.8163 2.8409 'International Tables Vol C 4.2.6.8 and 6.1.1.4'
I -0.4742 1.8119 20.1472 4.3470 18.9949 0.3814 7.5138 27.7660 2.2735 66.8776 4.0712 'International Tables Vol C 4.2.6.8 and 6.1.1.4'

loop_
_geom_angle_atom_site_label_1
_geom_angle_atom_site_label_2
_geom_angle_atom_site_label_3
_geom_angle
_geom_angle_publ_flag
C6 C5 C7 109(2) yes
C6 C5 C8 104.3(20) yes
C7 C5 C8 117(2) yes
C6 C5 Se1 108.9(9) yes
C7 C5 Se1 108.3(9) yes
C8 C5 Se1 108.8(9) yes
C5 C6 H61 109.4 no
C5 C6 H62 109.3 no
H61 C6 H62 109.5 no
C5 C6 H63 109.7 no
H61 C6 H63 109.5 no
H62 C6 H63 109.5 no
C5 C7 H71 110.1 no
C5 C7 H72 109.1 no
H71 C7 H72 109.5 no
C5 C7 H73 109.2 no
H71 C7 H73 109.5 no
H72 C7 H73 109.5 no
C5 C8 H81 109.5 no
C5 C8 H82 109.4 no
H81 C8 H82 109.5 no
C5 C8 H83 109.5 no
H81 C8 H83 109.5 no
H82 C8 H83 109.5 no
C10 C9 C11 107(2) yes
C10 C9 C12 110(2) yes
C11 C9 C12 113(2) yes
C10 C9 Se2 106.8(9) yes
C11 C9 Se2 109.7(9) yes
C12 C9 Se2 109.5(9) yes
C9 C10 H101 108.4 no
C9 C10 H102 109.6 no
H101 C10 H102 109.5 no
C9 C10 H103 110.4 no
H101 C10 H103 109.5 no
H102 C10 H103 109.5 no
C9 C11 H111 108.7 no
C9 C11 H112 109.4 no
H111 C11 H112 109.5 no
C9 C11 H113 110.2 no
H111 C11 H113 109.5 no
H112 C11 H113 109.5 no
C9 C12 H121 108.5 no
C9 C12 H122 109.3 no
H121 C12 H122 109.5 no
C9 C12 H123 110.6 no
H121 C12 H123 109.5 no
H122 C12 H123 109.5 no
C14 C13 C15 99(2) yes
C14 C13 C16 115(2) yes
C15 C13 C16 115(2) yes
C14 C13 Se2 108.3(9) yes
C15 C13 Se2 110.3(9) yes
C16 C13 Se2 109.2(9) yes
C13 C14 H141 103.8 no
C13 C14 H142 111.3 no
H141 C14 H142 109.5 no
C13 C14 H143 113.2 no
H141 C14 H143 109.5 no
H142 C14 H143 109.5 no
C13 C15 H151 108.2 no
C13 C15 H152 109.1 no
H151 C15 H152 109.5 no
C13 C15 H153 111.1 no
H151 C15 H153 109.5 no
H152 C15 H153 109.5 no
C13 C16 H161 107.9 no
C13 C16 H162 109.2 no
H161 C16 H162 109.5 no
C13 C16 H163 111.4 no
H161 C16 H163 109.5 no
H162 C16 H163 109.5 no
C18 C17 C19 102(2) yes
C18 C17 C20 117(2) yes
C19 C17 C20 112(2) yes
C18 C17 Se3 106.4(9) yes
C19 C17 Se3 108.5(9) yes
C20 C17 Se3 110.7(9) yes
C17 C18 H181 108.5 no
C17 C18 H182 110.2 no
H181 C18 H182 109.5 no
C17 C18 H183 109.6 no
H181 C18 H183 109.5 no
H182 C18 H183 109.5 no
C17 C19 H191 108.5 no
C17 C19 H192 109.3 no
H191 C19 H192 109.5 no
C17 C19 H193 110.5 no
H191 C19 H193 109.5 no
H192 C19 H193 109.5 no
C17 C20 H201 108.2 no
C17 C20 H202 109.0 no
H201 C20 H202 109.5 no
C17 C20 H203 111.2 no
H201 C20 H203 109.5 no
H202 C20 H203 109.5 no
C26 C25 C27 105(2) yes
C26 C25 C28 115(2) yes
C27 C25 C28 109(2) yes
C26 C25 Se4 109.4(9) yes
C27 C25 Se4 109.7(9) yes
C28 C25 Se4 108.6(9) yes
C25 C26 H261 108.8 no
C25 C26 H262 110.1 no
H261 C26 H262 109.5 no
C25 C26 H263 109.4 no
H261 C26 H263 109.5 no
H262 C26 H263 109.5 no
C25 C27 H271 108.9 no
C25 C27 H272 109.1 no
H271 C27 H272 109.5 no
C25 C27 H273 110.4 no
H271 C27 H273 109.5 no
H272 C27 H273 109.5 no
C25 C28 H281 107.4 no
C25 C28 H282 109.8 no
H281 C28 H282 109.5 no
C25 C28 H283 111.1 no
H281 C28 H283 109.5 no
H282 C28 H283 109.5 no
C30 C29 C31 109(2) yes
C30 C29 C32 112(2) yes
C31 C29 C32 112(2) yes
C30 C29 Se4 106.5(9) yes
C31 C29 Se4 109.6(9) yes
C32 C29 Se4 108.7(9) yes
C29 C30 H301 108.2 no
C29 C30 H302 110.3 no
H301 C30 H302 109.5 no
C29 C30 H303 109.8 no
H301 C30 H303 109.5 no
H302 C30 H303 109.5 no
C29 C31 H311 106.8 no
C29 C31 H312 111.9 no
H311 C31 H312 109.5 no
C29 C31 H313 109.6 no
H311 C31 H313 109.5 no
H312 C31 H313 109.5 no
C29 C32 H321 110.0 no
C29 C32 H322 108.3 no
H321 C32 H322 109.5 no
C29 C32 H323 110.1 no
H321 C32 H323 109.5 no
H322 C32 H323 109.5 no
C5 Se1 Cu1 106.4(5) yes
C5 Se1 C1 116.7(8) yes
Cu1 Se1 C1 101.8(6) yes
C9 Se2 C13 107.2(8) yes
C9 Se2 Cu2 105.8(6) yes
C13 Se2 Cu2 109.6(6) yes
C17 Se3 Cu3 103.0(6) yes
C17 Se3 C21 112.1(8) yes
Cu3 Se3 C21 106.7(6) yes
C29 Se4 C25 111.8(8) yes
C29 Se4 Cu4 106.8(6) yes
C25 Se4 Cu4 107.0(6) yes
Cu1 I1 Cu2 65.89(10) yes
Cu1 I1 Cu4 73.00(10) yes
Cu2 I1 Cu4 73.74(10) yes
Cu1 I2 Cu2 66.02(10) yes
Cu1 I2 Cu3 72.91(10) yes
Cu2 I2 Cu3 70.93(10) yes
Cu1 I3 Cu3 71.64(10) yes
Cu1 I3 Cu4 74.31(11) yes
Cu3 I3 Cu4 65.61(10) yes
Cu2 I4 Cu3 71.95(10) yes
Cu2 I4 Cu4 72.63(10) yes
Cu3 I4 Cu4 65.85(10) yes
I1 Cu1 I3 100.93(11) yes
I1 Cu1 I2 114.21(12) yes
I3 Cu1 I2 103.73(12) yes
I1 Cu1 Se1 102.28(13) yes
I3 Cu1 Se1 118.05(14) yes
I2 Cu1 Se1 116.88(14) yes
I1 Cu1 Cu2 56.17(9) yes
I3 Cu1 Cu2 107.38(12) yes
I2 Cu1 Cu2 58.41(9) yes
Se1 Cu1 Cu2 133.15(15) yes
I1 Cu1 Cu3 98.76(11) yes
I3 Cu1 Cu3 55.55(9) yes
I2 Cu1 Cu3 53.86(9) yes
Se1 Cu1 Cu3 158.90(15) yes
Cu2 Cu1 Cu3 61.82(10) yes
I1 Cu1 Cu4 52.93(8) yes
I3 Cu1 Cu4 53.15(8) yes
I2 Cu1 Cu4 101.56(11) yes
Se1 Cu1 Cu4 141.07(15) yes
Cu2 Cu1 Cu4 62.77(10) yes
Cu3 Cu1 Cu4 54.83(9) yes
Cu1 Cu2 I2 55.57(9) yes
Cu1 Cu2 I4 107.57(12) yes
I2 Cu2 I4 102.36(11) yes
Cu1 Cu2 I1 57.94(9) yes
I2 Cu2 I1 113.15(12) yes
I4 Cu2 I1 102.71(12) yes
Cu1 Cu2 Se2 131.54(15) yes
I2 Cu2 Se2 102.51(13) yes
I4 Cu2 Se2 119.90(13) yes
I1 Cu2 Se2 115.73(14) yes
Cu1 Cu2 Cu3 62.64(10) yes
I2 Cu2 Cu3 53.56(9) yes
I4 Cu2 Cu3 53.69(9) yes
I1 Cu2 Cu3 100.53(12) yes
Se2 Cu2 Cu3 143.02(14) yes
Cu1 Cu2 Cu4 62.93(10) yes
I2 Cu2 Cu4 99.76(11) yes
I4 Cu2 Cu4 54.57(9) yes
I1 Cu2 Cu4 53.33(9) yes
Se2 Cu2 Cu4 157.72(14) yes
Cu3 Cu2 Cu4 55.09(9) yes
Cu1 Cu3 Cu2 55.54(9) yes
Cu1 Cu3 I3 52.82(9) yes
Cu2 Cu3 I3 99.75(11) yes
Cu1 Cu3 I2 53.24(9) yes
Cu2 Cu3 I2 55.51(9) yes
I3 Cu3 I2 100.70(11) yes
Cu1 Cu3 I4 102.01(12) yes
Cu2 Cu3 I4 54.37(9) yes
I3 Cu3 I4 114.19(12) yes
I2 Cu3 I4 104.77(13) yes
Cu1 Cu3 Se3 140.25(15) yes
Cu2 Cu3 Se3 158.93(16) yes
I3 Cu3 Se3 101.24(14) yes
I2 Cu3 Se3 117.99(14) yes
I4 Cu3 Se3 117.05(14) yes
Cu1 Cu3 Cu4 63.58(11) yes
Cu2 Cu3 Cu4 63.78(11) yes
I3 Cu3 Cu4 56.03(9) yes
I2 Cu3 Cu4 108.71(13) yes
I4 Cu3 Cu4 58.46(9) yes
Se3 Cu3 Cu4 131.51(16) yes
Cu2 Cu4 Cu1 54.29(9) yes
Cu2 Cu4 Cu3 61.14(11) yes
Cu1 Cu4 Cu3 61.59(10) yes
Cu2 Cu4 I4 52.80(8) yes
Cu1 Cu4 I4 98.71(11) yes
Cu3 Cu4 I4 55.68(9) yes
Cu2 Cu4 I1 52.93(8) yes
Cu1 Cu4 I1 54.07(9) yes
Cu3 Cu4 I1 105.45(13) yes
I4 Cu4 I1 100.72(12) yes
Cu2 Cu4 I3 99.44(11) yes
Cu1 Cu4 I3 52.54(9) yes
Cu3 Cu4 I3 58.37(9) yes
I4 Cu4 I3 113.75(12) yes
I1 Cu4 I3 101.42(12) yes
Cu2 Cu4 Se4 143.34(15) yes
Cu1 Cu4 Se4 157.64(16) yes
Cu3 Cu4 Se4 133.69(16) yes
I4 Cu4 Se4 103.65(14) yes
I1 Cu4 Se4 119.80(14) yes
I3 Cu4 Se4 116.77(15) yes
Se1 C1 C3 107.2(9) yes
Se1 C1 C4 108.9(9) yes
C3 C1 C4 101(2) yes
Se1 C1 C2 110.4(9) yes
C3 C1 C2 122(2) yes
C4 C1 C2 107(2) yes
C1 C3 H31 109.9 no
C1 C3 H32 107.1 no
H31 C3 H32 109.5 no
C1 C3 H33 111.3 no
H31 C3 H33 109.5 no
H32 C3 H33 109.5 no
C1 C4 H41 109.5 no
C1 C4 H42 110.5 no
H41 C4 H42 109.5 no
C1 C4 H43 108.3 no
H41 C4 H43 109.5 no
H42 C4 H43 109.5 no
C1 C2 H21 109.4 no
C1 C2 H22 111.2 no
H21 C2 H22 109.5 no
C1 C2 H23 107.8 no
H21 C2 H23 109.5 no
H22 C2 H23 109.5 no
C21 C22 H221 109.7 no
C21 C22 H222 111.3 no
H221 C22 H222 109.5 no
C21 C22 H223 107.4 no
H221 C22 H223 109.5 no
H222 C22 H223 109.5 no
C22 C21 Se3 108.0(9) yes
C22 C21 C23 107(2) yes
Se3 C21 C23 109.2(9) yes
C22 C21 C24 112(2) yes
Se3 C21 C24 108.6(9) yes
C23 C21 C24 112(2) yes
C21 C23 H231 109.9 no
C21 C23 H232 109.7 no
H231 C23 H232 109.5 no
C21 C23 H233 108.8 no
H231 C23 H233 109.5 no
H232 C23 H233 109.5 no
C21 C24 H241 109.6 no
C21 C24 H242 109.3 no
H241 C24 H242 109.5 no
C21 C24 H243 109.5 no
H241 C24 H243 109.5 no
H242 C24 H243 109.5 no

loop_
_geom_bond_atom_site_label_1
_geom_bond_atom_site_label_2
_geom_bond_distance
_geom_bond_publ_flag
C5 C6 1.548(10) yes
C5 C7 1.547(10) yes
C5 C8 1.553(10) yes
C5 Se1 1.98(2) yes
C6 H61 0.950 no
C6 H62 0.950 no
C6 H63 0.950 no
C7 H71 0.950 no
C7 H72 0.950 no
C7 H73 0.950 no
C8 H81 0.950 no
C8 H82 0.950 no
C8 H83 0.950 no
C9 C10 1.540(10) yes
C9 C11 1.550(10) yes
C9 C12 1.558(10) yes
C9 Se2 1.98(2) yes
C10 H101 0.950 no
C10 H102 0.950 no
C10 H103 0.950 no
C11 H111 0.950 no
C11 H112 0.950 no
C11 H113 0.950 no
C12 H121 0.950 no
C12 H122 0.950 no
C12 H123 0.950 no
C13 C14 1.536(10) yes
C13 C15 1.551(10) yes
C13 C16 1.546(10) yes
C13 Se2 1.976(19) yes
C14 H141 0.950 no
C14 H142 0.950 no
C14 H143 0.950 no
C15 H151 0.950 no
C15 H152 0.950 no
C15 H153 0.950 no
C16 H161 0.950 no
C16 H162 0.950 no
C16 H163 0.950 no
C17 C18 1.548(10) yes
C17 C19 1.548(10) yes
C17 C20 1.564(10) yes
C17 Se3 2.06(2) yes
C18 H181 0.950 no
C18 H182 0.950 no
C18 H183 0.950 no
C19 H191 0.950 no
C19 H192 0.950 no
C19 H193 0.950 no
C20 H201 0.950 no
C20 H202 0.950 no
C20 H203 0.950 no
C25 C26 1.545(10) yes
C25 C27 1.543(10) yes
C25 C28 1.547(10) yes
C25 Se4 2.02(2) yes
C26 H261 0.950 no
C26 H262 0.950 no
C26 H263 0.950 no
C27 H271 0.950 no
C27 H272 0.950 no
C27 H273 0.950 no
C28 H281 0.950 no
C28 H282 0.950 no
C28 H283 0.950 no
C29 C30 1.544(10) yes
C29 C31 1.553(10) yes
C29 C32 1.554(10) yes
C29 Se4 2.05(2) yes
C30 H301 0.950 no
C30 H302 0.950 no
C30 H303 0.950 no
C31 H311 0.950 no
C31 H312 0.950 no
C31 H313 0.950 no
C32 H321 0.950 no
C32 H322 0.950 no
C32 H323 0.950 no
Se1 Cu1 2.452(4) yes
Se1 C1 2.02(2) yes
Se2 Cu2 2.470(5) yes
Se3 Cu3 2.468(5) yes
Se3 C21 1.991(19) yes
Se4 Cu4 2.464(5) yes
I1 Cu1 2.783(4) yes
I1 Cu2 2.728(3) yes
I1 Cu4 2.743(4) yes
I2 Cu1 2.706(4) yes
I2 Cu2 2.794(4) yes
I2 Cu3 2.728(4) yes
I3 Cu1 2.710(4) yes
I3 Cu3 2.805(4) yes
I3 Cu4 2.732(4) yes
I4 Cu2 2.739(4) yes
I4 Cu3 2.716(4) yes
I4 Cu4 2.802(4) yes
Cu1 Cu2 2.997(4) yes
Cu1 Cu3 3.229(4) yes
Cu1 Cu4 3.287(4) yes
Cu2 Cu3 3.205(5) yes
Cu2 Cu4 3.282(4) yes
Cu3 Cu4 3.000(4) yes
C1 C3 1.541(10) yes
C1 C4 1.542(10) yes
C1 C2 1.560(10) yes
C3 H31 0.950 no
C3 H32 0.950 no
C3 H33 0.950 no
C4 H41 0.950 no
C4 H42 0.950 no
C4 H43 0.950 no
C2 H21 0.950 no
C2 H22 0.950 no
C2 H23 0.950 no
C22 C21 1.546(10) yes
C22 H221 0.950 no
C22 H222 0.950 no
C22 H223 0.950 no
C21 C23 1.551(10) yes
C21 C24 1.552(10) yes
C23 H231 0.950 no
C23 H232 0.950 no
C23 H233 0.950 no
C24 H241 0.950 no
C24 H242 0.950 no
C24 H243 0.950 no

loop_
_geom_hbond_atom_site_label_D
_geom_hbond_atom_site_label_H
_geom_hbond_atom_site_label_A
_geom_hbond_angle_DHA
_geom_hbond_distance_DH
_geom_hbond_distance_HA
_geom_hbond_distance_DA
_geom_hbond_publ_flag
C12 H121 C15 136 0.95 2.53 3.28(4) yes
